data_7109105
loop_
_publ_author_name
'Jamie M. Cameron'
'Graham N. Newton'
'Christoph Busche'
'De-Liang Long'
'Hiroki Oshio'
'Leroy Cronin'

_publ_section_title
;
 Synthesis and characterisation of a lanthanide-capped dodecavanadate cage
;
_journal_name_full Chem.Commun.
_journal_page_first 3395
_journal_paper_doi 10.1039/c3cc40912k
_journal_volume 49
_journal_year 2013
_chemical_formula_sum 'C44 H94 Cl Gd N8 O34 V12'
_chemical_formula_weight 2083.26
_chemical_name_systematic
;
?
;
_space_group_IT_number 18
_symmetry_cell_setting orthorhombic
_symmetry_space_group_name_Hall 'P 2 2ab'
_symmetry_space_group_name_H-M 'P 21 21 2'
_atom_sites_solution_hydrogens geom
_atom_sites_solution_primary direct
_atom_sites_solution_secondary difmap
_audit_creation_method SHELXL-97
_cell_angle_alpha 90.00
_cell_angle_beta 90.00
_cell_angle_gamma 90.00
_cell_formula_units_Z 2
_cell_length_a 15.6592(14)
_cell_length_b 25.175(2)
_cell_length_c 10.2383(9)
_cell_measurement_reflns_used 6828
_cell_measurement_temperature 150(2)
_cell_measurement_theta_max 25.6
_cell_measurement_theta_min 2.40
_cell_volume 4036.1(6)
_computing_cell_refinement Apex2
_computing_data_collection Apex2
_computing_data_reduction Apex2
_computing_molecular_graphics Diamond3
_computing_publication_material WinGX
_computing_structure_refinement 'SHELXL-97 (Sheldrick, 2008)'
_computing_structure_solution 'SHELXS-97 (Sheldrick, 2008)'
_diffrn_ambient_temperature 150(2)
_diffrn_measured_fraction_theta_full 0.973
_diffrn_measured_fraction_theta_max 0.973
_diffrn_measurement_device_type 'Bruker Apex II Quasar CCD'
_diffrn_measurement_method '\w & \p scans'
_diffrn_radiation_monochromator graphite
_diffrn_radiation_source 'fine-focus sealed tube'
_diffrn_radiation_type MoK\a
_diffrn_radiation_wavelength 0.71073
_diffrn_reflns_av_R_equivalents 0.0351
_diffrn_reflns_av_sigmaI/netI 0.0631
_diffrn_reflns_limit_h_max 19
_diffrn_reflns_limit_h_min -17
_diffrn_reflns_limit_k_max 30
_diffrn_reflns_limit_k_min -28
_diffrn_reflns_limit_l_max 12
_diffrn_reflns_limit_l_min -10
_diffrn_reflns_number 17042
_diffrn_reflns_theta_full 26.00
_diffrn_reflns_theta_max 26.00
_diffrn_reflns_theta_min 2.51
_diffrn_standards_decay_% none
_exptl_absorpt_coefficient_mu 2.240
_exptl_absorpt_correction_T_max 0.9157
_exptl_absorpt_correction_T_min 0.8070
_exptl_absorpt_correction_type empirical
_exptl_absorpt_process_details SADABS
_exptl_crystal_colour orange
_exptl_crystal_density_diffrn 1.714
_exptl_crystal_density_meas ?
_exptl_crystal_density_method 'not measured'
_exptl_crystal_description block
_exptl_crystal_F_000 2086
_exptl_crystal_size_max 0.10
_exptl_crystal_size_mid 0.06
_exptl_crystal_size_min 0.04
_platon_squeeze_details
;
Summary and Remarks : N = NOTE, W = WARNING, E = ERROR
N: No S.U.'s (esd) on observed/calculated parameters.
N: DISORDERED structure - ATOMS with Pop. .LT. 1.0 are not moved or as a group.
W: Unit cell contains non-integral number of atoms (please check).
N: Number of Isotropic Non-H Atoms ....................................... 6
N: Number of moved primary input atoms: .................................. 9
N: Total Potential Solvent Accessible Void Vol .................. 262.7 Ang^3
N: Electron Count / Cell = 24 - To be included in D(calc), F000 & Mol.Wght.
;
_refine_diff_density_max 0.91
_refine_diff_density_min -0.49
_refine_diff_density_rms 0.10
_refine_ls_abs_structure_details 'Flack H D (1983), Acta Cryst. A39, 876-881'
_refine_ls_abs_structure_Flack -0.009(11)
_refine_ls_extinction_coef none
_refine_ls_extinction_method none
_refine_ls_goodness_of_fit_ref 1.037
_refine_ls_hydrogen_treatment constr
_refine_ls_matrix_type full
_refine_ls_number_parameters 434
_refine_ls_number_reflns 7447
_refine_ls_number_restraints 5
_refine_ls_restrained_S_all 1.039
_refine_ls_R_factor_all 0.0468
_refine_ls_R_factor_gt 0.0391
_refine_ls_shift/su_max 0.001
_refine_ls_shift/su_mean 0.000
_refine_ls_structure_factor_coef Fsqd
_refine_ls_weighting_details 'calc w=1/[\s^2^(Fo^2^)+(0.0517P)^2^+0.0000P] where P=(Fo^2^+2Fc^2^)/3'
_refine_ls_weighting_scheme calc
_refine_ls_wR_factor_gt 0.0977
_refine_ls_wR_factor_ref 0.1011
_reflns_number_gt 6573
_reflns_number_total 7447
_reflns_threshold_expression >2\s(I)
_cod_data_source_file c3cc40912k.txt
_cod_data_source_block jc149b
_cod_depositor_comments
;
The following automatic conversions were performed:

'_exptl_crystal_density_meas' value 'none' was changed to '?' - the
value is perceived as not measured.

Automatic conversion script
Id: cif_fix_values 3008 2015-01-20 13:52:24Z robertas 
;
_cod_original_sg_symbol_H-M P21212
_cod_original_formula_sum 'C44 H94 Cl1 Gd1 N8 O34 V12'
_cod_database_code 7109105

loop_
_symmetry_equiv_pos_as_xyz
'x, y, z'
'-x, -y, z'
'-x+1/2, y+1/2, -z'
'x+1/2, -y+1/2, -z'

loop_
_atom_site_label
_atom_site_type_symbol
_atom_site_fract_x
_atom_site_fract_y
_atom_site_fract_z
_atom_site_U_iso_or_equiv
_atom_site_adp_type
_atom_site_occupancy
_atom_site_symmetry_multiplicity
_atom_site_calc_flag
_atom_site_refinement_flags
_atom_site_disorder_assembly
_atom_site_disorder_group
Gd1 Gd 0.5000 0.5000 0.03193(4) 0.02830(12) Uani 1 2 d S . .
V1 V 0.42396(6) 0.40094(4) 0.22509(9) 0.0255(2) Uani 1 1 d . . .
V2 V 0.30334(6) 0.48566(4) 0.26751(9) 0.0248(2) Uani 1 1 d . . .
V3 V 0.33159(6) 0.43534(4) 0.53277(10) 0.0228(2) Uani 1 1 d . . .
V4 V 0.47345(6) 0.62231(4) 0.53334(9) 0.0223(2) Uani 1 1 d . . .
V5 V 0.33708(6) 0.54811(4) 0.58210(9) 0.0218(2) Uani 1 1 d . . .
V6 V 0.60583(6) 0.39576(4) 0.26788(9) 0.0239(2) Uani 1 1 d . . .
Cl1 Cl 0.5000 0.5000 0.40565(19) 0.0277(4) Uani 1 2 d S . .
O1 O 0.3872(3) 0.35140(17) 0.1467(4) 0.0352(10) Uani 1 1 d . . .
O2 O 0.2106(2) 0.47183(16) 0.2138(4) 0.0320(9) Uani 1 1 d . . .
O3 O 0.2464(2) 0.40548(16) 0.5769(4) 0.0325(10) Uani 1 1 d . . .
O4 O 0.4558(3) 0.68229(15) 0.5774(4) 0.0311(10) Uani 1 1 d . . .
O5 O 0.2547(2) 0.57301(16) 0.6483(4) 0.0279(9) Uani 1 1 d . . .
O6 O 0.6460(3) 0.34158(16) 0.2163(4) 0.0341(10) Uani 1 1 d . . .
O7 O 0.5282(2) 0.41893(16) 0.1443(3) 0.0276(9) Uani 1 1 d . . .
O8 O 0.3825(2) 0.46304(16) 0.1447(3) 0.0295(9) Uani 1 1 d . . .
O9 O 0.3167(2) 0.55542(14) 0.2289(3) 0.0258(8) Uani 1 1 d . . .
O10 O 0.3408(2) 0.41858(15) 0.3485(4) 0.0259(9) Uani 1 1 d . . .
O11 O 0.4979(3) 0.37203(15) 0.3495(3) 0.0242(8) Uani 1 1 d . . .
O12 O 0.3678(2) 0.59851(14) 0.4474(3) 0.0221(8) Uani 1 1 d . . .
O13 O 0.3534(2) 0.48410(14) 0.6611(3) 0.0240(9) Uani 1 1 d . . .
O14 O 0.4159(2) 0.38951(14) 0.5704(3) 0.0247(9) Uani 1 1 d . . .
O15 O 0.4282(2) 0.58074(15) 0.6604(3) 0.0243(9) Uani 1 1 d . . .
O16 O 0.2940(2) 0.50250(15) 0.4478(3) 0.0221(8) Uani 1 1 d . . .
O17 O 0.5414(3) 0.55422(18) -0.1477(4) 0.0193(10) Uiso 0.78 1 d P . .
O17' O 0.5000 0.5000 -0.2251(11) 0.026(2) Uiso 0.44 2 d SP . .
N1 N 0.3306(3) 0.2264(2) 0.5071(6) 0.0470(15) Uani 1 1 d . . .
N2 N 0.3629(3) 0.5407(2) -0.0610(4) 0.0374(13) Uani 1 1 d . . .
N3 N 0.7075(12) 0.3258(7) 0.8670(18) 0.032(4) Uiso 0.30 1 d P A 1
N3' N 0.7103(16) 0.3039(10) 0.911(2) 0.060(6) Uiso 0.30 1 d P B 2
N4 N 0.5373(14) 0.1110(8) 0.391(2) 0.046(5) Uiso 0.30 1 d PD . .
C1 C 0.4064(5) 0.2348(3) 0.4139(8) 0.0508(19) Uani 1 1 d . C .
H1A H 0.4097 0.2731 0.3924 0.061 Uiso 1 1 calc R . .
H1B H 0.4595 0.2253 0.4610 0.061 Uiso 1 1 calc R . .
C2 C 0.4042(5) 0.2042(3) 0.2890(9) 0.066(2) Uani 1 1 d . . .
H2A H 0.3523 0.2138 0.2390 0.079 Uiso 1 1 calc R C .
H2B H 0.4018 0.1657 0.3081 0.079 Uiso 1 1 calc R . .
C3 C 0.4835(6) 0.2164(3) 0.2076(9) 0.077(3) Uani 1 1 d . C .
H3A H 0.5350 0.2040 0.2545 0.092 Uiso 1 1 calc R . .
H3B H 0.4885 0.2553 0.1951 0.092 Uiso 1 1 calc R . .
C4 C 0.4778(7) 0.1879(5) 0.0692(10) 0.108(4) Uani 1 1 d . . .
H4A H 0.4661 0.1500 0.0817 0.163 Uiso 1 1 calc R C .
H4B H 0.5320 0.1923 0.0227 0.163 Uiso 1 1 calc R . .
H4C H 0.4316 0.2040 0.0179 0.163 Uiso 1 1 calc R . .
C5 C 0.2483(4) 0.2369(3) 0.4390(7) 0.0476(19) Uani 1 1 d . C .
H5A H 0.2013 0.2318 0.5023 0.057 Uiso 1 1 calc R . .
H5B H 0.2412 0.2101 0.3692 0.057 Uiso 1 1 calc R . .
C6 C 0.2388(4) 0.2916(3) 0.3785(8) 0.051(2) Uani 1 1 d . . .
H6A H 0.2825 0.2963 0.3096 0.061 Uiso 1 1 calc R C .
H6B H 0.2488 0.3190 0.4463 0.061 Uiso 1 1 calc R . .
C7 C 0.1498(5) 0.2997(3) 0.3190(10) 0.067(3) Uani 1 1 d . C .
H7A H 0.1400 0.2722 0.2514 0.081 Uiso 1 1 calc R . .
H7B H 0.1062 0.2948 0.3880 0.081 Uiso 1 1 calc R . .
C8 C 0.1392(5) 0.3496(4) 0.2632(12) 0.089(3) Uani 1 1 d . . .
H8A H 0.1492 0.3770 0.3293 0.133 Uiso 1 1 calc R C .
H8B H 0.0809 0.3529 0.2294 0.133 Uiso 1 1 calc R . .
H8C H 0.1800 0.3540 0.1914 0.133 Uiso 1 1 calc R . .
C9 C 0.3438(5) 0.2647(3) 0.6206(8) 0.0513(19) Uani 1 1 d . C 1
H9A H 0.4018 0.2590 0.6565 0.062 Uiso 1 1 calc R C 1
H9B H 0.3414 0.3014 0.5864 0.062 Uiso 1 1 calc R C 1
C10 C 0.2805(9) 0.2597(6) 0.7300(13) 0.070(4) Uiso 0.753(19) 1 d P C 1
H10A H 0.2809 0.2229 0.7638 0.084 Uiso 0.753(19) 1 calc PR C 1
H10B H 0.2225 0.2676 0.6971 0.084 Uiso 0.753(19) 1 calc PR C 1
C11 C 0.3027(9) 0.2978(6) 0.8388(13) 0.067(4) Uiso 0.753(19) 1 d P C 1
H11A H 0.3611 0.2904 0.8709 0.081 Uiso 0.753(19) 1 calc PR C 1
H11B H 0.3010 0.3347 0.8058 0.081 Uiso 0.753(19) 1 calc PR C 1
C12 C 0.2429(11) 0.2917(9) 0.9424(17) 0.131(8) Uiso 0.753(19) 1 d P C 1
H12A H 0.1847 0.2935 0.9074 0.196 Uiso 0.753(19) 1 calc PR C 1
H12B H 0.2512 0.3201 1.0066 0.196 Uiso 0.753(19) 1 calc PR C 1
H12C H 0.2516 0.2571 0.9846 0.196 Uiso 0.753(19) 1 calc PR C 1
C10' C 0.2666(13) 0.2776(9) 0.714(2) 0.013(6) Uiso 0.247(19) 1 d PD C 2
C11' C 0.2995(17) 0.3162(12) 0.820(2) 0.030(7) Uiso 0.247(19) 1 d PD C 2
C12' C 0.2287(17) 0.3320(13) 0.908(3) 0.048(10) Uiso 0.247(19) 1 d PD C 2
C13 C 0.3252(5) 0.1685(3) 0.5577(9) 0.058(2) Uani 1 1 d . C .
H13A H 0.2728 0.1653 0.6113 0.070 Uiso 1 1 calc R . .
H13B H 0.3179 0.1449 0.4812 0.070 Uiso 1 1 calc R . .
C14 C 0.3994(5) 0.1477(3) 0.6375(8) 0.061(2) Uani 1 1 d . . .
H14A H 0.4528 0.1504 0.5862 0.073 Uiso 1 1 calc R C .
H14B H 0.4060 0.1694 0.7176 0.073 Uiso 1 1 calc R . .
C15 C 0.3836(6) 0.0919(3) 0.6731(10) 0.072(3) Uani 1 1 d . C .
H15A H 0.3288 0.0899 0.7213 0.087 Uiso 1 1 calc R . .
H15B H 0.3768 0.0710 0.5917 0.087 Uiso 1 1 calc R . .
C16 C 0.4485(6) 0.0674(4) 0.7508(14) 0.109(4) Uani 1 1 d . . .
H16A H 0.5031 0.0687 0.7041 0.164 Uiso 1 1 calc R C .
H16B H 0.4331 0.0303 0.7678 0.164 Uiso 1 1 calc R . .
H16C H 0.4539 0.0865 0.8339 0.164 Uiso 1 1 calc R . .
C17 C 0.2948(5) 0.5560(3) -0.0542(6) 0.052(2) Uani 1 1 d . . .
C18 C 0.2061(5) 0.5755(4) -0.0438(8) 0.085(3) Uani 1 1 d . . .
H18A H 0.1773 0.5714 -0.1282 0.127 Uiso 1 1 calc R . .
H18B H 0.2065 0.6131 -0.0191 0.127 Uiso 1 1 calc R . .
H18C H 0.1756 0.5549 0.0228 0.127 Uiso 1 1 calc R . .
C19 C 0.6389(7) 0.3194(5) 0.8972(13) 0.104(4) Uiso 1 1 d D A 1
C20 C 0.5425(5) 0.3206(3) 0.9150(8) 0.058(2) Uiso 1 1 d D A 1
C21 C 0.549(3) 0.0664(10) 0.366(4) 0.103(16) Uiso 0.30 1 d PD . .
C22 C 0.5824(18) 0.0214(11) 0.457(3) 0.068(8) Uiso 0.30 1 d PD . .
C21' C 0.553(3) 0.0738(17) 0.418(5) 0.051(11) Uiso 0.20 1 d P . .
N4' N 0.509(3) 0.0932(16) 0.364(4) 0.062(10) Uiso 0.20 1 d P . .

loop_
_atom_site_aniso_label
_atom_site_aniso_U_11
_atom_site_aniso_U_22
_atom_site_aniso_U_33
_atom_site_aniso_U_23
_atom_site_aniso_U_13
_atom_site_aniso_U_12
Gd1 0.0309(2) 0.0416(2) 0.01239(18) 0.000 0.000 0.0122(2)
V1 0.0272(5) 0.0338(5) 0.0154(4) -0.0051(4) -0.0032(4) 0.0053(4)
V2 0.0225(4) 0.0368(6) 0.0151(4) -0.0022(4) -0.0034(4) 0.0055(4)
V3 0.0245(5) 0.0282(5) 0.0156(4) -0.0009(4) 0.0008(5) 0.0007(4)
V4 0.0277(5) 0.0235(5) 0.0158(4) 0.0002(4) 0.0014(4) 0.0032(4)
V5 0.0235(5) 0.0277(5) 0.0141(4) 0.0009(4) 0.0014(4) 0.0039(4)
V6 0.0273(5) 0.0311(5) 0.0135(4) -0.0036(4) -0.0010(4) 0.0092(4)
Cl1 0.0262(9) 0.0303(10) 0.0266(9) 0.000 0.000 0.0050(10)
O1 0.039(2) 0.042(3) 0.024(2) -0.0109(19) -0.005(2) 0.003(2)
O2 0.0247(19) 0.048(2) 0.023(2) -0.0073(19) -0.0059(19) 0.0033(19)
O3 0.029(2) 0.039(2) 0.029(2) -0.0014(19) 0.0016(19) -0.0020(19)
O4 0.038(2) 0.030(2) 0.025(2) 0.0016(18) 0.0014(19) 0.0068(19)
O5 0.028(2) 0.037(2) 0.019(2) -0.0007(18) 0.0036(18) 0.0049(19)
O6 0.043(2) 0.039(2) 0.0206(19) -0.0073(19) 0.001(2) 0.017(2)
O7 0.033(2) 0.038(2) 0.0120(18) 0.0015(16) 0.0002(17) 0.0090(19)
O8 0.031(2) 0.040(2) 0.0174(19) -0.0028(17) -0.0038(18) 0.012(2)
O9 0.0275(19) 0.037(2) 0.0130(17) 0.0008(17) -0.0041(17) 0.0073(18)
O10 0.030(2) 0.032(2) 0.0164(19) -0.0054(16) -0.0048(18) 0.0025(19)
O11 0.0268(18) 0.034(2) 0.0115(16) -0.0014(15) -0.0002(19) 0.000(2)
O12 0.0267(19) 0.0260(19) 0.0134(19) 0.0016(15) 0.0027(16) 0.0064(17)
O13 0.033(2) 0.026(2) 0.0135(17) 0.0010(15) -0.0043(17) 0.0014(18)
O14 0.033(2) 0.027(2) 0.0143(18) 0.0005(15) 0.0006(17) 0.0015(18)
O15 0.032(2) 0.026(2) 0.0146(18) -0.0027(16) -0.0005(18) 0.0005(19)
O16 0.0250(18) 0.0275(18) 0.0138(17) 0.0003(17) -0.0029(14) 0.0075(18)
N1 0.042(3) 0.039(3) 0.059(4) -0.008(3) 0.000(3) -0.012(3)
N2 0.040(3) 0.057(4) 0.015(3) 0.005(2) -0.003(2) 0.017(3)
C1 0.040(4) 0.049(4) 0.063(5) -0.004(4) 0.001(4) -0.016(4)
C2 0.045(4) 0.066(5) 0.086(6) -0.023(5) 0.011(5) -0.001(4)
C3 0.081(6) 0.058(5) 0.091(7) -0.021(5) 0.023(6) -0.001(5)
C4 0.103(9) 0.112(9) 0.110(9) -0.018(8) 0.044(8) 0.006(8)
C5 0.028(3) 0.053(4) 0.062(5) -0.014(4) -0.002(3) -0.012(3)
C6 0.028(3) 0.058(5) 0.066(5) -0.010(4) 0.004(4) -0.014(4)
C7 0.054(5) 0.046(5) 0.102(7) -0.003(5) 0.006(5) 0.000(4)
C8 0.045(5) 0.104(8) 0.117(9) 0.011(7) 0.003(6) -0.001(5)
C9 0.045(4) 0.046(4) 0.063(5) -0.013(4) 0.004(4) -0.013(4)
C13 0.047(4) 0.042(4) 0.085(7) -0.006(4) -0.008(4) -0.020(4)
C14 0.063(5) 0.051(5) 0.070(6) -0.005(4) 0.009(5) -0.023(4)
C15 0.064(5) 0.057(5) 0.096(7) 0.010(5) 0.002(5) -0.023(5)
C16 0.072(6) 0.072(7) 0.184(13) 0.013(8) 0.037(8) -0.008(6)
C17 0.057(5) 0.075(5) 0.024(4) 0.003(3) 0.005(3) 0.025(4)
C18 0.055(5) 0.152(9) 0.048(5) 0.018(6) 0.011(4) 0.048(6)

loop_
_atom_type_symbol
_atom_type_description
_atom_type_scat_dispersion_real
_atom_type_scat_dispersion_imag
_atom_type_scat_source
Gd Gd -0.1653 3.9035 'International Tables Vol C Tables 4.2.6.8 and 6.1.1.4'
V V 0.3005 0.5294 'International Tables Vol C Tables 4.2.6.8 and 6.1.1.4'
Cl Cl 0.1484 0.1585 'International Tables Vol C Tables 4.2.6.8 and 6.1.1.4'
O O 0.0106 0.0060 'International Tables Vol C Tables 4.2.6.8 and 6.1.1.4'
N N 0.0061 0.0033 'International Tables Vol C Tables 4.2.6.8 and 6.1.1.4'
C C 0.0033 0.0016 'International Tables Vol C Tables 4.2.6.8 and 6.1.1.4'
H H 0.0000 0.0000 'International Tables Vol C Tables 4.2.6.8 and 6.1.1.4'

loop_
_geom_angle_atom_site_label_1
_geom_angle_atom_site_label_2
_geom_angle_atom_site_label_3
_geom_angle
_geom_angle_site_symmetry_1
_geom_angle_site_symmetry_3
O8 Gd1 O8 121.51(18) 2_665 .
O8 Gd1 O17 144.64(14) 2_665 2_665
O8 Gd1 O17 86.53(14) . 2_665
O8 Gd1 O17 86.53(14) 2_665 .
O8 Gd1 O17 144.64(14) . .
O17 Gd1 O17 78.8(2) 2_665 .
O8 Gd1 O7 64.63(13) 2_665 2_665
O8 Gd1 O7 87.54(13) . 2_665
O17 Gd1 O7 144.39(14) 2_665 2_665
O17 Gd1 O7 86.12(14) . 2_665
O8 Gd1 O7 87.54(13) 2_665 .
O8 Gd1 O7 64.63(13) . .
O17 Gd1 O7 86.12(14) 2_665 .
O17 Gd1 O7 144.39(14) . .
O7 Gd1 O7 122.32(17) 2_665 .
O8 Gd1 N2 132.58(16) 2_665 .
O8 Gd1 N2 71.73(15) . .
O17 Gd1 N2 73.36(16) 2_665 .
O17 Gd1 N2 73.27(16) . .
O7 Gd1 N2 71.44(15) 2_665 .
O7 Gd1 N2 132.59(16) . .
O8 Gd1 N2 71.73(15) 2_665 2_665
O8 Gd1 N2 132.58(16) . 2_665
O17 Gd1 N2 73.27(16) 2_665 2_665
O17 Gd1 N2 73.36(16) . 2_665
O7 Gd1 N2 132.59(16) 2_665 2_665
O7 Gd1 N2 71.44(15) . 2_665
N2 Gd1 N2 136.4(2) . 2_665
O8 Gd1 O17' 119.25(9) 2_665 .
O8 Gd1 O17' 119.25(9) . .
O17 Gd1 O17' 39.41(11) 2_665 .
O17 Gd1 O17' 39.41(11) . .
O7 Gd1 O17' 118.84(9) 2_665 .
O7 Gd1 O17' 118.84(9) . .
N2 Gd1 O17' 68.18(11) . .
N2 Gd1 O17' 68.18(11) 2_665 .
O8 Gd1 V1 32.21(9) 2_665 2_665
O8 Gd1 V1 106.11(10) . 2_665
O17 Gd1 V1 165.00(11) 2_665 2_665
O17 Gd1 V1 86.18(11) . 2_665
O7 Gd1 V1 32.43(9) 2_665 2_665
O7 Gd1 V1 106.41(9) . 2_665
N2 Gd1 V1 102.51(13) . 2_665
N2 Gd1 V1 102.47(12) 2_665 2_665
O17' Gd1 V1 125.589(17) . 2_665
O8 Gd1 V1 106.11(10) 2_665 .
O8 Gd1 V1 32.21(9) . .
O17 Gd1 V1 86.18(11) 2_665 .
O17 Gd1 V1 165.00(11) . .
O7 Gd1 V1 106.41(9) 2_665 .
O7 Gd1 V1 32.43(9) . .
N2 Gd1 V1 102.47(12) . .
N2 Gd1 V1 102.51(13) 2_665 .
O17' Gd1 V1 125.589(17) . .
V1 Gd1 V1 108.82(3) 2_665 .
O1 V1 O10 106.01(19) . .
O1 V1 O11 105.21(19) . .
O10 V1 O11 93.61(16) . .
O1 V1 O8 107.8(2) . .
O10 V1 O8 81.84(17) . .
O11 V1 O8 146.64(17) . .
O1 V1 O7 106.2(2) . .
O10 V1 O7 147.50(18) . .
O11 V1 O7 81.75(16) . .
O8 V1 O7 84.68(17) . .
O1 V1 V2 114.80(16) . .
O10 V1 V2 42.72(12) . .
O11 V1 V2 126.26(12) . .
O8 V1 V2 39.21(11) . .
O7 V1 V2 117.13(13) . .
O1 V1 V6 113.45(16) . .
O10 V1 V6 126.60(12) . .
O11 V1 V6 42.89(12) . .
O8 V1 V6 116.40(13) . .
O7 V1 V6 38.98(11) . .
V2 V1 V6 131.13(4) . .
O1 V1 Gd1 114.11(16) . .
O10 V1 Gd1 117.62(12) . .
O11 V1 Gd1 117.75(13) . .
O8 V1 Gd1 42.00(12) . .
O7 V1 Gd1 42.69(12) . .
V2 V1 Gd1 76.95(3) . .
V6 V1 Gd1 77.03(3) . .
O2 V2 O9 104.04(19) . .
O2 V2 O8 107.96(19) . .
O9 V2 O8 94.15(17) . .
O2 V2 O16 108.34(19) . .
O9 V2 O16 90.26(17) . .
O8 V2 O16 141.10(16) . .
O2 V2 O10 103.27(19) . .
O9 V2 O10 152.57(16) . .
O8 V2 O10 79.81(16) . .
O16 V2 O10 78.76(15) . .
O2 V2 V1 112.59(15) . .
O9 V2 V1 127.47(12) . .
O8 V2 V1 39.89(12) . .
O16 V2 V1 111.21(11) . .
O10 V2 V1 40.01(11) . .
O2 V2 V3 110.58(15) . .
O9 V2 V3 125.72(12) . .
O8 V2 V3 112.43(12) . .
O16 V2 V3 39.94(11) . .
O10 V2 V3 38.82(11) . .
V1 V2 V3 74.33(3) . .
O3 V3 O14 104.56(19) . .
O3 V3 O13 105.57(19) . .
O14 V3 O13 98.03(17) . .
O3 V3 O10 103.61(19) . .
O14 V3 O10 90.82(16) . .
O13 V3 O10 146.17(17) . .
O3 V3 O16 106.06(18) . .
O14 V3 O16 148.98(16) . .
O13 V3 O16 78.39(15) . .
O10 V3 O16 77.39(15) . .
O3 V3 V5 116.02(15) . .
O14 V3 V5 124.95(13) . .
O13 V3 V5 37.69(11) . .
O10 V3 V5 112.48(12) . .
O16 V3 V5 41.34(10) . .
O3 V3 V2 109.18(15) . .
O14 V3 V2 124.65(12) . .
O13 V3 V2 112.97(12) . .
O10 V3 V2 39.60(12) . .
O16 V3 V2 37.80(9) . .
V5 V3 V2 75.50(3) . .
O4 V4 O14 105.27(19) . 2_665
O4 V4 O15 105.92(19) . .
O14 V4 O15 97.45(17) 2_665 .
O4 V4 O11 104.16(18) . 2_665
O14 V4 O11 89.65(17) 2_665 2_665
O15 V4 O11 145.95(17) . 2_665
O4 V4 O12 105.55(18) . .
O14 V4 O12 148.67(17) 2_665 .
O15 V4 O12 79.41(16) . .
O11 V4 O12 77.48(15) 2_665 .
O4 V4 V5 115.77(15) . .
O14 V4 V5 124.76(13) 2_665 .
O15 V4 V5 37.99(12) . .
O11 V4 V5 112.79(12) 2_665 .
O12 V4 V5 41.98(10) . .
O4 V4 V6 108.95(15) . 2_665
O14 V4 V6 124.10(12) 2_665 2_665
O15 V4 V6 113.43(12) . 2_665
O11 V4 V6 39.99(12) 2_665 2_665
O12 V4 V6 37.49(10) . 2_665
V5 V4 V6 75.74(3) . 2_665
O5 V5 O13 105.91(19) . .
O5 V5 O15 105.60(19) . .
O13 V5 O15 95.36(17) . .
O5 V5 O16 104.93(18) . .
O13 V5 O16 80.64(16) . .
O15 V5 O16 149.12(16) . .
O5 V5 O12 104.33(18) . .
O13 V5 O12 149.54(17) . .
O15 V5 O12 79.87(16) . .
O16 V5 O12 88.24(15) . .
O5 V5 V4 114.86(15) . .
O13 V5 V4 123.15(13) . .
O15 V5 V4 37.58(12) . .
O16 V5 V4 121.71(11) . .
O12 V5 V4 42.85(11) . .
O5 V5 V3 116.08(15) . .
O13 V5 V3 37.91(11) . .
O15 V5 V3 122.79(13) . .
O16 V5 V3 43.39(11) . .
O12 V5 V3 121.88(11) . .
V4 V5 V3 129.04(4) . .
O6 V6 O9 104.41(19) . 2_665
O6 V6 O7 107.62(19) . .
O9 V6 O7 94.40(18) 2_665 .
O6 V6 O12 107.57(19) . 2_665
O9 V6 O12 90.95(17) 2_665 2_665
O7 V6 O12 141.76(16) . 2_665
O6 V6 O11 102.68(19) . .
O9 V6 O11 152.78(17) 2_665 .
O7 V6 O11 79.79(16) . .
O12 V6 O11 78.39(15) 2_665 .
O6 V6 V1 112.25(16) . .
O9 V6 V1 127.59(12) 2_665 .
O7 V6 V1 39.90(12) . .
O12 V6 V1 111.10(12) 2_665 .
O11 V6 V1 40.00(11) . .
O6 V6 V4 109.39(16) . 2_665
O9 V6 V4 126.01(13) 2_665 2_665
O7 V6 V4 113.15(12) . 2_665
O12 V6 V4 39.32(11) 2_665 2_665
O11 V6 V4 39.07(10) . 2_665
V1 V6 V4 74.80(3) . 2_665
V6 O7 V1 101.12(17) . .
V6 O7 Gd1 136.2(2) . .
V1 O7 Gd1 104.87(16) . .
V2 O8 V1 100.90(18) . .
V2 O8 Gd1 136.9(2) . .
V1 O8 Gd1 105.79(17) . .
V6 O9 V2 134.6(2) 2_665 .
V1 O10 V3 139.6(2) . .
V1 O10 V2 97.27(17) . .
V3 O10 V2 101.58(17) . .
V1 O11 V4 140.9(2) . 2_665
V1 O11 V6 97.10(16) . .
V4 O11 V6 100.94(18) 2_665 .
V6 O12 V5 142.9(2) 2_665 .
V6 O12 V4 103.19(17) 2_665 .
V5 O12 V4 95.18(15) . .
V5 O13 V3 104.40(18) . .
V3 O14 V4 140.3(2) . 2_665
V4 O15 V5 104.43(18) . .
V2 O16 V5 143.6(2) . .
V2 O16 V3 102.26(17) . .
V5 O16 V3 95.27(14) . .
O17' O17 Gd1 78.3(4) . .
O17 O17' O17 124.7(7) 2_665 .
O17 O17' Gd1 62.3(4) 2_665 .
O17 O17' Gd1 62.3(4) . .
C5 N1 C9 111.2(6) . .
C5 N1 C1 110.6(6) . .
C9 N1 C1 106.3(5) . .
C5 N1 C13 106.1(5) . .
C9 N1 C13 110.4(6) . .
C1 N1 C13 112.3(6) . .
C17 N2 Gd1 154.1(5) . .
N4' N4 C21' 70(4) . .
N4' N4 C21 52(4) . .
C21' N4 C21 29(3) . .
C2 C1 N1 116.3(6) . .
C1 C2 C3 110.2(7) . .
C2 C3 C4 110.5(8) . .
N1 C5 C6 116.0(6) . .
C5 C6 C7 111.8(6) . .
C8 C7 C6 113.0(7) . .
C10 C9 N1 115.3(7) . .
C9 C10 C11 110.2(10) . .
C12 C11 C10 109.3(13) . .
C12' C11' C10' 110(2) . .
C14 C13 N1 117.6(6) . .
C15 C14 C13 109.5(7) . .
C16 C15 C14 115.4(8) . .
N2 C17 C18 179.2(9) . .
N3 C19 C20 166.8(17) . .
C21' C21 N4' 82(6) . .
C21' C21 N4 60(5) . .
N4' C21 N4 36(3) . .
C21' C21 C22 69(6) . .
N4' C21 C22 141(5) . .
N4 C21 C22 129(3) . .
C21' C22 C21 21(2) . .
C21 C21' N4' 65(6) . .
C21 C21' N4 91(6) . .
N4' C21' N4 40(3) . .
C21 C21' C22 90(6) . .
N4' C21' C22 144(5) . .
N4 C21' C22 176(5) . .
N4 N4' C21 92(5) . .
N4 N4' C21' 70(5) . .
C21 N4' C21' 34(4) . .

loop_
_geom_bond_atom_site_label_1
_geom_bond_atom_site_label_2
_geom_bond_distance
_geom_bond_site_symmetry_2
Gd1 O8 2.363(4) 2_665
Gd1 O8 2.363(4) .
Gd1 O17 2.381(5) 2_665
Gd1 O17 2.381(5) .
Gd1 O7 2.384(4) 2_665
Gd1 O7 2.384(4) .
Gd1 N2 2.561(5) .
Gd1 N2 2.561(5) 2_665
Gd1 O17' 2.632(11) .
Gd1 V1 3.3982(11) 2_665
Gd1 V1 3.3982(11) .
V1 O1 1.591(4) .
V1 O10 1.868(4) .
V1 O11 1.869(4) .
V1 O8 1.882(4) .
V1 O7 1.886(4) .
V1 V2 2.8819(13) .
V1 V6 2.8844(14) .
V2 O2 1.591(4) .
V2 O9 1.812(4) .
V2 O8 1.855(4) .
V2 O16 1.900(3) .
V2 O10 1.971(4) .
V2 V3 3.0293(14) .
V3 O3 1.597(4) .
V3 O14 1.796(4) .
V3 O13 1.830(4) .
V3 O10 1.939(4) .
V3 O16 1.990(4) .
V3 V5 2.8848(14) .
V4 O4 1.600(4) .
V4 O14 1.798(4) 2_665
V4 O15 1.814(4) .
V4 O11 1.940(3) 2_665
V4 O12 1.967(4) .
V4 V5 2.8809(13) .
V4 V6 3.0224(14) 2_665
V5 O5 1.586(4) .
V5 O13 1.821(4) .
V5 O15 1.831(4) .
V5 O16 1.913(4) .
V5 O12 1.935(4) .
V6 O6 1.592(4) .
V6 O9 1.772(4) 2_665
V6 O7 1.849(4) .
V6 O12 1.889(3) 2_665
V6 O11 1.978(4) .
V6 V4 3.0224(14) 2_665
O9 V6 1.772(4) 2_665
O11 V4 1.940(3) 2_665
O12 V6 1.889(3) 2_665
O14 V4 1.798(4) 2_665
O17 O17' 1.707(7) .
O17' O17 1.707(7) 2_665
N1 C5 1.490(8) .
N1 C9 1.524(9) .
N1 C1 1.537(9) .
N1 C13 1.548(9) .
N2 C17 1.137(8) .
N3 C19 1.13(2) .
N4 N4' 0.68(4) .
N4 C21' 1.01(4) .
N4 C21 1.163(19) .
C1 C2 1.494(11) .
C2 C3 1.526(11) .
C3 C4 1.591(12) .
C5 C6 1.517(10) .
C6 C7 1.535(10) .
C7 C8 1.390(12) .
C9 C10 1.501(15) .
C10 C11 1.509(16) .
C11 C12 1.423(19) .
C10' C11' 1.544(18) .
C11' C12' 1.483(19) .
C13 C14 1.514(11) .
C14 C15 1.473(10) .
C15 C16 1.431(13) .
C17 C18 1.478(10) .
C19 C20 1.522(11) .
C21 C21' 0.56(6) .
C21 N4' 0.92(5) .
C21 C22 1.556(19) .
C22 C21' 1.45(5) .
C21' N4' 1.00(5) .

loop_
_platon_squeeze_void_nr
_platon_squeeze_void_average_x
_platon_squeeze_void_average_y
_platon_squeeze_void_average_z
_platon_squeeze_void_volume
_platon_squeeze_void_count_electrons
_platon_squeeze_void_content
1 0.000 0.500 -0.081 130 12 ' '
2 0.500 1.000 0.080 130 12 ' '
